data_2101230
loop_
_publ_author_name
'Llamas-Saiz, A. L.'
'Foces-Foces, C.'
'Cano, F. H.'
'Jim\'enez, P.'
'Laynez, J.'
'Meutermans, W.'
'Elguero, J.'
'Limbach, H.-H.'
'Aguilar-Parrilla, F.'

_publ_section_title
;
 The influence of the nitro group on the solid-state structure of
 4-nitropyrazoles: the cases of pyrazole, 3,5-dimethylpyrazole,
 3,5-di-<i>tert</i>-butylpyrazole and 3,5-diphenylpyrazole. I. Static
 aspects (crystallography and thermodynamics)
;
_journal_issue 6
_journal_name_full 'Acta Crystallographica Section B'
_journal_page_first 746
_journal_page_last 762
_journal_paper_doi 10.1107/S0108768194004180
_journal_volume 50
_journal_year 1994
_chemical_formula_sum 'C11 H19 N3 O2'
_chemical_formula_weight 225.29
_symmetry_cell_setting monoclinic
_symmetry_space_group_name_Hall '-P 2ybc'
_symmetry_space_group_name_H-M 'P 1 21/c 1'
_cell_angle_alpha 90
_cell_angle_beta 107.962(3)
_cell_angle_gamma 90
_cell_formula_units_Z 4
_cell_length_a 10.6407(4)
_cell_length_b 9.6180(4)
_cell_length_c 12.6649(5)
_cell_volume 1232.98(9)
_diffrn_radiation_type Cu
_diffrn_radiation_wavelength 1.54184
_exptl_absorpt_coefficient_mu 0.656
_exptl_crystal_density_diffrn 1.214
_exptl_crystal_F_000 488
_cod_data_source_file he0089.cif
_cod_data_source_block he0089b
_cod_original_cell_volume 1233.00(10)
_cod_database_code 2101230

loop_
_atom_site_label
_atom_site_fract_x
_atom_site_fract_y
_atom_site_fract_z
_atom_site_U_iso_or_equiv
N(1) .38630(10) .3877(2) .43780(10) .0352(4)
N(2) .51040(10) .34290(10) .44670(10) .0364(4)
C(3) .49650(10) .2322(2) .38110(10) .0309(5)
C(4) .3595(2) .2093(2) .33160(10) .0315(5)
C(5) .29090(10) .3095(2) .37070(10) .312(5)
C(6) .14500(10) .3389(2) .35130(10) .0367(5)
C(7) .0882(2) .2282(3) .4106(2) .0604(9)
C(8) .0709(2) .3398(2) .2262(2) .0520(7)
C(9) .1282(2) .4814(2) .3988(2) .0465(6)
N(10) .30100(10) .1057(2) .24930(10) .0426(5)
O(11) .2098(2) .0360(2) .2595(2) .0751(7)
O(12) .3442(2) .0922(2) .17140(10) .0730(7)
C(13) .6162(2) .1499(2) .37520(10) .0369(5)
C(14) .6528(3) .1934(3) .2719(2) .0597(9)
C(15) .7330(2) .1797(3) .4780(2) .0659(9)
C(16) .5889(2) -.0064(2) .3710(2) .0538(8)
H(1) .377(2) .458(3) .472(2) .021(5)
H(7A) -.004(4) .250(4) .399(3) .061(10)
H(7B) .098(3) .135(4) .385(3) .041(7)
H(7C) .139(4) .233(4) .490(4) .056(9)
H(8A) .075(3) .250(4) .191(3) .044(7)
H(8B) -.020(3) .358(3) .216(2) .040(7)
H(8C) .109(4) .415(4) .184(3) .062(10)
H(9A) .031(3) .495(3) .385(3) .041(7)
H(9B) .172(3) .483(3) .483(3) .036(7)
H(9C) .169(3) .557(4) .364(3) .044(7)
H(14A) .674(4) .295(4) .276(3) .053(8)
H(14B) .578(4) .178(4) .209(4) .060(10)
H(14C) .732(4) .145(4) .272(3) .060(9)
H(15A) .706(3) .161(4) .542(3) .047(8)
H(15B) .756(4) .277(4) .482(3) .052(9)
H(15C) .812(4) .128(4) .476(3) .052(8)
H(16A) .521(4) -.029(4) .303(3) .054(9)
H(16B) .557(5) -.036(5) .427(4) .069(11)
H(16C) .669(3) -.055(3) .371(3) .043(7)

loop_
_geom_angle_atom_site_label_1
_geom_angle_atom_site_label_2
_geom_angle_atom_site_label_3
_geom_angle
C(5) N(1) N(2) 113.60(10)
N(1) N(2) C(3) 106.50(10)
N(2) C(3) C(4) 107.70(10)
C(3) C(4) C(5) 108.40(10)
C(4) C(5) N(1) 103.80(10)
N(2) C(3) C(13) 120.90(10)
C(4) C(3) C(13) 131.30(10)
N(1) C(5) C(6) 122.2(3)
C(4) C(5) C(6) 133.90(10)
C(3) C(4) N(10) 126.0(2)
C(5) C(4) N(10) 125.50(10)
C(4) N(10) O(12) 118.3(2)
C(4) N(10) O(11) 119.1(2)
O(12) N(10) O(11) 122.6(2)

loop_
_geom_bond_atom_site_label_1
_geom_bond_atom_site_label_2
_geom_bond_distance
N(1) N(2) 1.361(2)
N(2) C(3) 1.329(2)
C(3) C(4) 1.415(2)
C(4) C(5) 1.389(2)
C(5) N(1) 1.337(2)
C(3) C(13) 1.523(2)
C(5) C(6) 1.522(2)
C(4) N(10) 1.427(2)
N(10) O(12) 1.218(3)
N(10) O(11) 1.219(3)
